data_7242469
loop_
_publ_author_name
'Hasuo, Naohiro'
'Takahashi, Kiyonori'
'Hisaki, Ichiro'
'Kokado, Kenta'
'Nakamura, Takayoshi'

_publ_section_title
;
 Molecular motion of halogenated ethylammonium/[18]crown-6 supramolecular
 ions in nickel dithiolate magnetic crystals
;
_journal_issue 14
_journal_name_full CrystEngComm
_journal_page_first 2756
_journal_page_last 2763
_journal_paper_doi 10.1039/D1CE00253H
_journal_volume 23
_journal_year 2021
_chemical_formula_moiety 'C6 Ni S10, C12 H24 O6, C2 H7 F N'
_chemical_formula_sum 'C20 H31 F N Ni O6 S10'
_chemical_formula_weight 779.77
_space_group_crystal_system triclinic
_space_group_IT_number 2
_space_group_name_Hall '-P 1'
_space_group_name_H-M_alt 'P -1'
_atom_sites_solution_hydrogens geom
_atom_sites_solution_primary dual
_audit_creation_date 2020-12-31
_audit_creation_method
;
Olex2 1.3
(compiled 2020.07.31 svn.rc2a77460 for OlexSys, GUI svn.r6145)
;
_audit_update_record
;
2020-12-31 deposited with the CCDC.	2021-03-19 downloaded from the CCDC.
;
_cell_angle_alpha 69.944(3)
_cell_angle_beta 79.973(3)
_cell_angle_gamma 79.970(3)
_cell_formula_units_Z 2
_cell_length_a 10.3864(2)
_cell_length_b 12.6343(5)
_cell_length_c 12.9338(5)
_cell_measurement_reflns_used 10376
_cell_measurement_temperature 113
_cell_measurement_theta_max 30.5170
_cell_measurement_theta_min 2.0060
_cell_volume 1557.90(10)
_computing_cell_refinement 'CrysAlisPro 1.171.41.63a (Rigaku OD, 2020)'
_computing_data_collection 'CrysAlisPro 1.171.41.63a (Rigaku OD, 2020)'
_computing_data_reduction 'CrysAlisPro 1.171.41.63a (Rigaku OD, 2020)'
_computing_molecular_graphics 'Olex2 1.3 (Dolomanov et al., 2009)'
_computing_publication_material 'Olex2 1.3 (Dolomanov et al., 2009)'
_computing_structure_refinement 'SHELXL 2018/1 (Sheldrick, 2015)'
_computing_structure_solution 'SHELXT 2018/2 (Sheldrick, 2018)'
_diffrn_ambient_temperature 113
_diffrn_detector 'Hybrid Pixel Array Detector'
_diffrn_detector_area_resol_mean 10.0000
_diffrn_detector_type HyPix
_diffrn_measured_fraction_theta_full 0.999
_diffrn_measured_fraction_theta_max 0.781
_diffrn_measurement_details
;
List of Runs (angles in degrees, time in seconds):

  # Type    Start    End  Width  t~exp~   \w     \q     \k     \f   Frames
#--------------------------------------------------------------------------
  1  \w    -77.00   4.00   0.50    0.14    --   -4.95 -37.00  60.00  162
  2  \w    -16.00  25.00   0.50    0.14    --   -4.95 -99.00 150.00   82
  3  \w     -6.00  39.00   0.50    0.14    --    5.18 -99.00   0.00   90
  4  \w    -13.00  16.00   0.50    0.14    --    5.18 -99.00 -60.00   58
  5  \w    -77.00  10.00   0.50    0.14    --   -4.95 -57.00-180.00  174
  6  \w    -10.00  67.00   0.50    0.14    --   -4.95  37.00   0.00  154
;
_diffrn_measurement_device 'four-circle diffractometer'
_diffrn_measurement_device_type 'XtaLAB Synergy R, HyPix'
_diffrn_measurement_method '\w scans'
_diffrn_measurement_specimen_support 'Mitegen 50um'
_diffrn_orient_matrix_type 'CrysAlisPro convention (1999,Acta A55,543-557)'
_diffrn_orient_matrix_UB_11 -0.0012634000
_diffrn_orient_matrix_UB_12 0.0561269000
_diffrn_orient_matrix_UB_13 0.0005251000
_diffrn_orient_matrix_UB_21 -0.0115234000
_diffrn_orient_matrix_UB_22 -0.0195261000
_diffrn_orient_matrix_UB_23 0.0587790000
_diffrn_orient_matrix_UB_31 0.0689191000
_diffrn_orient_matrix_UB_32 -0.0097923000
_diffrn_orient_matrix_UB_33 0.0024597000
_diffrn_radiation_collimation 0.3
_diffrn_radiation_monochromator mirror
_diffrn_radiation_probe x-ray
_diffrn_radiation_type 'Mo K\a'
_diffrn_radiation_wavelength 0.71073
_diffrn_reflns_av_R_equivalents 0.0413
_diffrn_reflns_av_unetI/netI 0.0499
_diffrn_reflns_Laue_measured_fraction_full 0.999
_diffrn_reflns_Laue_measured_fraction_max 0.781
_diffrn_reflns_limit_h_max 13
_diffrn_reflns_limit_h_min -14
_diffrn_reflns_limit_k_max 17
_diffrn_reflns_limit_k_min -15
_diffrn_reflns_limit_l_max 18
_diffrn_reflns_limit_l_min -16
_diffrn_reflns_number 19702
_diffrn_reflns_point_group_measured_fraction_full 0.999
_diffrn_reflns_point_group_measured_fraction_max 0.781
_diffrn_reflns_theta_full 25.242
_diffrn_reflns_theta_max 30.838
_diffrn_reflns_theta_min 1.990
_diffrn_source 'micro-focus sealed X-ray tube'
_diffrn_source_current 24.0
_diffrn_source_power 1.2
_diffrn_source_target Mo
_diffrn_source_type 'Mova (Mo) X-ray Source'
_diffrn_source_voltage 50.0
_exptl_absorpt_coefficient_mu 1.336
_exptl_absorpt_correction_T_max 1.00000
_exptl_absorpt_correction_T_min 0.55315
_exptl_absorpt_correction_type multi-scan
_exptl_absorpt_process_details
;
CrysAlisPro 1.171.41.63a (Rigaku Oxford Diffraction, 2020)
Empirical absorption correction using spherical harmonics,
 implemented in SCALE3 ABSPACK scaling algorithm.
;
_exptl_crystal_colour black
_exptl_crystal_colour_primary black
_exptl_crystal_density_diffrn 1.662
_exptl_crystal_description block
_exptl_crystal_F_000 806
_exptl_crystal_size_max 0.507
_exptl_crystal_size_mid 0.211
_exptl_crystal_size_min 0.09
_refine_diff_density_max 0.524
_refine_diff_density_min -0.385
_refine_diff_density_rms 0.083
_refine_ls_extinction_method none
_refine_ls_goodness_of_fit_ref 1.055
_refine_ls_hydrogen_treatment constr
_refine_ls_matrix_type full
_refine_ls_number_parameters 353
_refine_ls_number_reflns 7645
_refine_ls_number_restraints 0
_refine_ls_restrained_S_all 1.055
_refine_ls_R_factor_all 0.0434
_refine_ls_R_factor_gt 0.0329
_refine_ls_shift/su_max 0.001
_refine_ls_shift/su_mean 0.000
_refine_ls_structure_factor_coef Fsqd
_refine_ls_weighting_details 'w=1/[\s^2^(Fo^2^)+(0.0362P)^2^] where P=(Fo^2^+2Fc^2^)/3'
_refine_ls_weighting_scheme calc
_refine_ls_wR_factor_gt 0.0807
_refine_ls_wR_factor_ref 0.0857
_reflns_Friedel_coverage 0.000
_reflns_number_gt 6189
_reflns_number_total 7645
_reflns_threshold_expression 'I > 2\s(I)'
_cod_data_source_file d1ce00253h2.cif
_cod_data_source_block 113k
_cod_depositor_comments 'Adding full bibliography for 7242434--7242480.cif.'
_cod_database_code 7242469
_shelx_shelxl_version_number 2018/1
_chemical_oxdiff_formula CHNOFNiS
_chemical_oxdiff_usercomment 20_20200608
_shelx_space_group_comment
;
The symmetry employed for this shelxl refinement is uniquely defined
by the following loop, which should always be used as a source of
symmetry information in preference to the above space-group names.
They are only intended as comments.
;
_reflns_odcompleteness_completeness 99.89
_reflns_odcompleteness_iscentric 1
_reflns_odcompleteness_theta 26.32
_olex2_refinement_description
;
1. Fixed Uiso
 At 1.2 times of:
  All C(H,H) groups, All N(H,H,H) groups
2. Uiso/Uaniso restraints and constraints
F1A \\sim C1: within 2A with sigma of 0.04 and sigma for terminal atoms of 0.08
within 2A
3.a Secondary CH2 refined with riding coordinates:
 C5(H5A,H5B), C7(H7A,H7B), C6(H6A,H6B), C3(H3A,H3B), C4(H4A,H4B), C11(H11A,
 H11B), C8(H8A,H8B), C13(H13A,H13B), C12(H12A,H12B), C14(H14A,H14B), C1(H1D,
 H1E), C9(H9A,H9B), C10(H10A,H10B), C2(H2A,H2B)
3.b Idealised Me refined as rotating group:
 N1(H1A,H1B,H1C)
;
_olex2_exptl_crystal_mounting_method loop
_olex2_submission_special_instructions 'No special instructions were received'
_oxdiff_exptl_absorpt_empirical_details
;
Empirical correction (ABSPACK) includes:
- Absorption correction using spherical harmonics
- Frame scaling
;
_oxdiff_exptl_absorpt_empirical_full_max 4.132
_oxdiff_exptl_absorpt_empirical_full_min 0.513

loop_
_space_group_symop_operation_xyz
'x, y, z'
'-x, -y, -z'

loop_
_atom_site_label
_atom_site_type_symbol
_atom_site_fract_x
_atom_site_fract_y
_atom_site_fract_z
_atom_site_U_iso_or_equiv
_atom_site_adp_type
_atom_site_occupancy
_atom_site_site_symmetry_order
_atom_site_calc_flag
_atom_site_refinement_flags_posn
_atom_site_refinement_flags_adp
_atom_site_refinement_flags_occupancy
_atom_site_disorder_assembly
_atom_site_disorder_group
Ni1 Ni 0.16536(2) 0.40799(2) 0.48802(2) 0.01357(7) Uani 1 1 d . . . . .
S2 S -0.07740(4) 0.26573(4) 0.29568(4) 0.01570(10) Uani 1 1 d . . . . .
S4 S 0.01109(4) 0.31296(4) 0.48620(4) 0.01568(10) Uani 1 1 d . . . . .
S6 S 0.10336(4) 0.36992(4) 0.66452(4) 0.01664(11) Uani 1 1 d . . . . .
S5 S 0.23092(4) 0.44316(4) 0.31194(4) 0.01692(11) Uani 1 1 d . . . . .
S8 S 0.19947(5) 0.43839(4) 0.83941(4) 0.01692(10) Uani 1 1 d . . . . .
S3 S 0.12917(5) 0.37927(4) 0.13686(4) 0.01844(11) Uani 1 1 d . . . . .
S9 S 0.40100(4) 0.55884(4) 0.67922(4) 0.01782(11) Uani 1 1 d . . . . .
S7 S 0.31391(4) 0.50878(4) 0.48952(4) 0.01644(10) Uani 1 1 d . . . . .
S10 S 0.37850(5) 0.55162(4) 0.91381(4) 0.02262(12) Uani 1 1 d . . . . .
S1 S -0.04963(5) 0.26557(4) 0.06234(4) 0.02353(12) Uani 1 1 d . . . . .
O2 O 0.16489(12) 0.89429(10) 0.28743(12) 0.0180(3) Uani 1 1 d . . . . .
O3 O 0.26647(12) 1.06381(11) 0.32876(12) 0.0188(3) Uani 1 1 d . . . . .
N1 N 0.44375(14) 0.89053(12) 0.25180(13) 0.0156(3) Uani 1 1 d . . . . .
H1A H 0.407626 0.878161 0.200087 0.019 Uiso 1 1 calc R U . . .
H1B H 0.514181 0.926471 0.220360 0.019 Uiso 1 1 calc R U . . .
H1C H 0.385375 0.933022 0.284832 0.019 Uiso 1 1 calc R U . . .
O5 O 0.68775(12) 0.97762(11) 0.13870(12) 0.0208(3) Uani 1 1 d . . . . .
O1 O 0.31424(12) 0.80778(10) 0.12255(12) 0.0191(3) Uani 1 1 d . . . . .
O6 O 0.59029(13) 0.81373(11) 0.08003(12) 0.0204(3) Uani 1 1 d . . . . .
O4 O 0.54410(12) 1.07191(10) 0.29446(12) 0.0215(3) Uani 1 1 d . . . . .
C16 C 0.02634(17) 0.32506(14) 0.34832(17) 0.0152(4) Uani 1 1 d . . . . .
C18 C 0.20679(17) 0.43881(15) 0.70315(16) 0.0148(4) Uani 1 1 d . . . . .
C19 C 0.29925(17) 0.49764(14) 0.62716(16) 0.0150(4) Uani 1 1 d . . . . .
C17 C 0.12262(18) 0.37953(15) 0.27230(16) 0.0155(4) Uani 1 1 d . . . . .
C20 C 0.32811(17) 0.51910(15) 0.81568(16) 0.0159(4) Uani 1 1 d . . . . .
C15 C -0.00155(18) 0.30117(15) 0.15982(17) 0.0173(4) Uani 1 1 d . . . . .
C5 C 0.08180(18) 0.98014(15) 0.32320(18) 0.0200(4) Uani 1 1 d . . . . .
H5A H 0.000831 0.951543 0.364607 0.024 Uiso 1 1 calc R U . . .
H5B H 0.059509 1.045057 0.259566 0.024 Uiso 1 1 calc R U . . .
C7 C 0.33166(19) 1.11492(16) 0.38539(17) 0.0199(4) Uani 1 1 d . . . . .
H7A H 0.360247 1.058392 0.452415 0.024 Uiso 1 1 calc R U . . .
H7B H 0.271641 1.174412 0.405987 0.024 Uiso 1 1 calc R U . . .
C6 C 0.15359(18) 1.01491(16) 0.39551(17) 0.0194(4) Uani 1 1 d . . . . .
H6A H 0.096578 1.069782 0.425328 0.023 Uiso 1 1 calc R U . . .
H6B H 0.180395 0.949300 0.456940 0.023 Uiso 1 1 calc R U . . .
C3 C 0.19660(19) 0.76446(15) 0.18605(18) 0.0211(4) Uani 1 1 d . . . . .
H3A H 0.217673 0.704103 0.253396 0.025 Uiso 1 1 calc R U . . .
H3B H 0.153924 0.733762 0.143502 0.025 Uiso 1 1 calc R U . . .
C4 C 0.10594(18) 0.86035(16) 0.21454(18) 0.0196(4) Uani 1 1 d . . . . .
H4A H 0.091991 0.923803 0.147568 0.024 Uiso 1 1 calc R U . . .
H4B H 0.021216 0.835395 0.249982 0.024 Uiso 1 1 calc R U . . .
C11 C 0.77108(18) 0.90084(17) 0.09001(18) 0.0228(4) Uani 1 1 d . . . . .
H11A H 0.799344 0.831982 0.147622 0.027 Uiso 1 1 calc R U . . .
H11B H 0.848768 0.935027 0.047943 0.027 Uiso 1 1 calc R U . . .
C8 C 0.44883(19) 1.16393(15) 0.30878(18) 0.0207(4) Uani 1 1 d . . . . .
H8A H 0.422052 1.212342 0.237694 0.025 Uiso 1 1 calc R U . . .
H8B H 0.486488 1.209247 0.340318 0.025 Uiso 1 1 calc R U . . .
C13 C 0.5200(2) 0.77627(17) 0.01571(18) 0.0243(4) Uani 1 1 d . . . . .
H13A H 0.577568 0.721710 -0.014209 0.029 Uiso 1 1 calc R U . . .
H13B H 0.490095 0.840309 -0.045773 0.029 Uiso 1 1 calc R U . . .
C12 C 0.6968(2) 0.87281(17) 0.01469(18) 0.0254(4) Uani 1 1 d . . . . .
H12A H 0.663484 0.942028 -0.040028 0.030 Uiso 1 1 calc R U . . .
H12B H 0.754963 0.825861 -0.024021 0.030 Uiso 1 1 calc R U . . .
C14 C 0.4043(2) 0.72258(16) 0.08840(19) 0.0239(4) Uani 1 1 d . . . . .
H14A H 0.360897 0.689922 0.048048 0.029 Uiso 1 1 calc R U . . .
H14B H 0.433628 0.662305 0.152940 0.029 Uiso 1 1 calc R U . . .
C1 C 0.4840(2) 0.78014(16) 0.33556(18) 0.0246(4) Uani 1 1 d . . . . .
H1D H 0.412807 0.733419 0.356549 0.030 Uiso 1 1 calc R U . . .
H1E H 0.559991 0.740619 0.302997 0.030 Uiso 1 1 calc R U . . .
C9 C 0.66684(19) 1.10927(17) 0.2370(2) 0.0254(5) Uani 1 1 d . . . . .
H9A H 0.709570 1.135146 0.283339 0.030 Uiso 1 1 calc R U . . .
H9B H 0.652067 1.172033 0.169675 0.030 Uiso 1 1 calc R U . . .
C10 C 0.75262(19) 1.01206(17) 0.20892(19) 0.0249(5) Uani 1 1 d . . . . .
H10A H 0.837307 1.035245 0.171035 0.030 Uiso 1 1 calc R U . . .
H10B H 0.767399 0.949242 0.276191 0.030 Uiso 1 1 calc R U . . .
C2 C 0.5171(2) 0.79583(17) 0.43585(19) 0.0269(5) Uani 1 1 d . . . . .
H2A H 0.551609 0.723326 0.485324 0.032 Uiso 1 1 calc R U . . .
H2B H 0.584294 0.846447 0.414871 0.032 Uiso 1 1 calc R U . . .
F1A F 0.40551(14) 0.84112(11) 0.48966(12) 0.0443(4) Uani 1 1 d . . . . .

loop_
_atom_site_aniso_label
_atom_site_aniso_U_11
_atom_site_aniso_U_22
_atom_site_aniso_U_33
_atom_site_aniso_U_23
_atom_site_aniso_U_13
_atom_site_aniso_U_12
Ni1 0.01403(13) 0.01263(12) 0.01515(14) -0.00543(10) -0.00208(10) -0.00231(9)
S2 0.0143(2) 0.0162(2) 0.0183(2) -0.00673(18) -0.00239(19) -0.00363(16)
S4 0.0156(2) 0.0169(2) 0.0157(2) -0.00595(18) -0.00118(19) -0.00432(17)
S6 0.0184(2) 0.0169(2) 0.0163(2) -0.00532(18) -0.00150(19) -0.00699(17)
S5 0.0177(2) 0.0181(2) 0.0174(2) -0.00712(19) -0.00051(19) -0.00739(17)
S8 0.0201(2) 0.0165(2) 0.0149(2) -0.00488(18) -0.00232(19) -0.00421(17)
S3 0.0180(2) 0.0234(2) 0.0165(2) -0.00869(19) 0.00045(19) -0.00729(18)
S9 0.0151(2) 0.0225(2) 0.0195(3) -0.0106(2) -0.00016(19) -0.00610(17)
S7 0.0168(2) 0.0189(2) 0.0158(2) -0.00784(19) 0.00055(19) -0.00605(17)
S10 0.0271(3) 0.0245(3) 0.0221(3) -0.0124(2) -0.0075(2) -0.00384(19)
S1 0.0241(3) 0.0315(3) 0.0212(3) -0.0134(2) -0.0037(2) -0.0085(2)
O2 0.0143(6) 0.0172(6) 0.0258(8) -0.0106(6) -0.0042(6) -0.0007(5)
O3 0.0201(7) 0.0203(7) 0.0200(7) -0.0115(6) -0.0022(6) -0.0032(5)
N1 0.0153(7) 0.0168(7) 0.0162(8) -0.0070(6) -0.0018(7) -0.0028(6)
O5 0.0140(6) 0.0211(7) 0.0273(8) -0.0079(6) -0.0030(6) -0.0010(5)
O1 0.0195(7) 0.0152(6) 0.0250(8) -0.0095(6) -0.0028(6) -0.0016(5)
O6 0.0200(7) 0.0242(7) 0.0173(7) -0.0082(6) -0.0007(6) -0.0022(5)
O4 0.0171(7) 0.0176(7) 0.0316(9) -0.0095(6) -0.0031(6) -0.0039(5)
C16 0.0150(9) 0.0119(8) 0.0206(10) -0.0064(7) -0.0061(8) -0.0002(6)
C18 0.0164(9) 0.0145(8) 0.0150(10) -0.0065(7) -0.0047(8) 0.0009(7)
C19 0.0139(8) 0.0144(8) 0.0197(10) -0.0091(7) -0.0038(8) -0.0005(7)
C17 0.0171(9) 0.0143(8) 0.0162(10) -0.0067(7) -0.0033(8) -0.0001(7)
C20 0.0154(9) 0.0146(8) 0.0184(10) -0.0068(7) -0.0044(8) 0.0016(7)
C15 0.0166(9) 0.0161(9) 0.0208(10) -0.0080(8) -0.0028(8) -0.0016(7)
C5 0.0145(9) 0.0188(9) 0.0268(11) -0.0095(8) -0.0013(8) 0.0007(7)
C7 0.0232(10) 0.0189(9) 0.0219(11) -0.0122(8) -0.0062(9) 0.0010(7)
C6 0.0178(9) 0.0190(9) 0.0193(10) -0.0071(8) 0.0015(8) 0.0009(7)
C3 0.0212(10) 0.0184(9) 0.0260(11) -0.0081(8) -0.0039(9) -0.0058(7)
C4 0.0156(9) 0.0198(9) 0.0247(11) -0.0068(8) -0.0038(8) -0.0053(7)
C11 0.0141(9) 0.0249(10) 0.0256(12) -0.0070(9) 0.0030(8) -0.0001(7)
C8 0.0259(10) 0.0154(9) 0.0239(11) -0.0087(8) -0.0094(9) 0.0009(7)
C13 0.0292(11) 0.0251(10) 0.0219(11) -0.0144(9) -0.0052(9) 0.0038(8)
C12 0.0221(10) 0.0274(11) 0.0216(11) -0.0049(9) 0.0015(9) -0.0001(8)
C14 0.0276(11) 0.0212(10) 0.0277(12) -0.0153(9) -0.0054(9) 0.0015(8)
C1 0.0372(12) 0.0150(9) 0.0210(11) -0.0050(8) -0.0048(10) -0.0016(8)
C9 0.0192(10) 0.0252(10) 0.0361(13) -0.0115(9) -0.0062(9) -0.0082(8)
C10 0.0141(9) 0.0277(10) 0.0338(13) -0.0075(9) -0.0070(9) -0.0058(8)
C2 0.0309(11) 0.0215(10) 0.0244(12) -0.0030(9) -0.0077(10) 0.0025(8)
F1A 0.0536(9) 0.0471(8) 0.0234(8) -0.0127(6) -0.0106(7) 0.0253(7)

loop_
_atom_type_symbol
_atom_type_description
_atom_type_scat_dispersion_real
_atom_type_scat_dispersion_imag
_atom_type_scat_source
C C 0.0033 0.0016 'International Tables Vol C Tables 4.2.6.8 and 6.1.1.4'
H H 0.0000 0.0000 'International Tables Vol C Tables 4.2.6.8 and 6.1.1.4'
F F 0.0171 0.0103 'International Tables Vol C Tables 4.2.6.8 and 6.1.1.4'
N N 0.0061 0.0033 'International Tables Vol C Tables 4.2.6.8 and 6.1.1.4'
Ni Ni 0.3393 1.1124 'International Tables Vol C Tables 4.2.6.8 and 6.1.1.4'
O O 0.0106 0.0060 'International Tables Vol C Tables 4.2.6.8 and 6.1.1.4'
S S 0.1246 0.1234 'International Tables Vol C Tables 4.2.6.8 and 6.1.1.4'

loop_
_geom_angle_atom_site_label_1
_geom_angle_atom_site_label_2
_geom_angle_atom_site_label_3
_geom_angle
_geom_angle_site_symmetry_1
_geom_angle_site_symmetry_3
_geom_angle_publ_flag
S4 Ni1 S5 93.291(19) . . ?
S4 Ni1 S7 177.759(19) . . ?
S6 Ni1 S4 86.902(19) . . ?
S6 Ni1 S5 178.77(2) . . ?
S6 Ni1 S7 92.790(19) . . ?
S7 Ni1 S5 87.064(19) . . ?
C15 S2 C16 97.72(9) . . ?
C16 S4 Ni1 101.74(6) . . ?
C18 S6 Ni1 102.55(7) . . ?
C17 S5 Ni1 102.29(7) . . ?
C20 S8 C18 96.94(9) . . ?
C15 S3 C17 97.39(9) . . ?
C20 S9 C19 97.48(9) . . ?
C19 S7 Ni1 102.43(6) . . ?
C5 O2 C4 111.86(13) . . ?
C6 O3 C7 112.30(15) . . ?
H1A N1 H1B 109.5 . . ?
H1A N1 H1C 109.5 . . ?
H1B N1 H1C 109.5 . . ?
C1 N1 H1A 109.5 . . ?
C1 N1 H1B 109.5 . . ?
C1 N1 H1C 109.5 . . ?
C11 O5 C10 112.87(14) . . ?
C3 O1 C14 112.04(14) . . ?
C12 O6 C13 112.27(17) . . ?
C9 O4 C8 112.16(14) . . ?
S4 C16 S2 122.50(12) . . ?
C17 C16 S2 115.31(15) . . ?
C17 C16 S4 122.18(14) . . ?
S6 C18 S8 122.72(12) . . ?
C19 C18 S6 120.86(15) . . ?
C19 C18 S8 116.42(13) . . ?
S7 C19 S9 122.89(11) . . ?
C18 C19 S9 115.77(15) . . ?
C18 C19 S7 121.34(13) . . ?
S5 C17 S3 122.99(12) . . ?
C16 C17 S5 120.43(15) . . ?
C16 C17 S3 116.57(14) . . ?
S9 C20 S8 113.33(10) . . ?
S10 C20 S8 123.50(12) . . ?
S10 C20 S9 123.15(11) . . ?
S2 C15 S3 112.96(10) . . ?
S1 C15 S2 123.40(11) . . ?
S1 C15 S3 123.64(13) . . ?
O2 C5 H5A 110.0 . . ?
O2 C5 H5B 110.0 . . ?
O2 C5 C6 108.51(14) . . ?
H5A C5 H5B 108.4 . . ?
C6 C5 H5A 110.0 . . ?
C6 C5 H5B 110.0 . . ?
O3 C7 H7A 110.0 . . ?
O3 C7 H7B 110.0 . . ?
O3 C7 C8 108.41(16) . . ?
H7A C7 H7B 108.4 . . ?
C8 C7 H7A 110.0 . . ?
C8 C7 H7B 110.0 . . ?
O3 C6 C5 107.78(17) . . ?
O3 C6 H6A 110.2 . . ?
O3 C6 H6B 110.2 . . ?
C5 C6 H6A 110.2 . . ?
C5 C6 H6B 110.2 . . ?
H6A C6 H6B 108.5 . . ?
O1 C3 H3A 110.0 . . ?
O1 C3 H3B 110.0 . . ?
O1 C3 C4 108.41(15) . . ?
H3A C3 H3B 108.4 . . ?
C4 C3 H3A 110.0 . . ?
C4 C3 H3B 110.0 . . ?
O2 C4 C3 108.49(14) . . ?
O2 C4 H4A 110.0 . . ?
O2 C4 H4B 110.0 . . ?
C3 C4 H4A 110.0 . . ?
C3 C4 H4B 110.0 . . ?
H4A C4 H4B 108.4 . . ?
O5 C11 H11A 109.8 . . ?
O5 C11 H11B 109.8 . . ?
O5 C11 C12 109.22(15) . . ?
H11A C11 H11B 108.3 . . ?
C12 C11 H11A 109.8 . . ?
C12 C11 H11B 109.8 . . ?
O4 C8 C7 108.22(15) . . ?
O4 C8 H8A 110.1 . . ?
O4 C8 H8B 110.1 . . ?
C7 C8 H8A 110.1 . . ?
C7 C8 H8B 110.1 . . ?
H8A C8 H8B 108.4 . . ?
O6 C13 H13A 109.9 . . ?
O6 C13 H13B 109.9 . . ?
O6 C13 C14 108.96(17) . . ?
H13A C13 H13B 108.3 . . ?
C14 C13 H13A 109.9 . . ?
C14 C13 H13B 109.9 . . ?
O6 C12 C11 108.63(18) . . ?
O6 C12 H12A 110.0 . . ?
O6 C12 H12B 110.0 . . ?
C11 C12 H12A 110.0 . . ?
C11 C12 H12B 110.0 . . ?
H12A C12 H12B 108.3 . . ?
O1 C14 C13 108.83(15) . . ?
O1 C14 H14A 109.9 . . ?
O1 C14 H14B 109.9 . . ?
C13 C14 H14A 109.9 . . ?
C13 C14 H14B 109.9 . . ?
H14A C14 H14B 108.3 . . ?
N1 C1 H1D 109.3 . . ?
N1 C1 H1E 109.3 . . ?
H1D C1 H1E 107.9 . . ?
C2 C1 N1 111.72(15) . . ?
C2 C1 H1D 109.3 . . ?
C2 C1 H1E 109.3 . . ?
O4 C9 H9A 110.0 . . ?
O4 C9 H9B 110.0 . . ?
O4 C9 C10 108.67(15) . . ?
H9A C9 H9B 108.3 . . ?
C10 C9 H9A 110.0 . . ?
C10 C9 H9B 110.0 . . ?
O5 C10 C9 108.42(15) . . ?
O5 C10 H10A 110.0 . . ?
O5 C10 H10B 110.0 . . ?
C9 C10 H10A 110.0 . . ?
C9 C10 H10B 110.0 . . ?
H10A C10 H10B 108.4 . . ?
C1 C2 H2A 109.7 . . ?
C1 C2 H2B 109.7 . . ?
H2A C2 H2B 108.2 . . ?
F1A C2 C1 109.80(17) . . ?
F1A C2 H2A 109.7 . . ?
F1A C2 H2B 109.7 . . ?

loop_
_geom_bond_atom_site_label_1
_geom_bond_atom_site_label_2
_geom_bond_distance
_geom_bond_site_symmetry_2
_geom_bond_publ_flag
Ni1 S4 2.1707(5) . ?
Ni1 S6 2.1679(6) . ?
Ni1 S5 2.1723(6) . ?
Ni1 S7 2.1712(5) . ?
S2 C16 1.7530(17) . ?
S2 C15 1.735(2) . ?
S4 C16 1.718(2) . ?
S6 C18 1.7240(17) . ?
S5 C17 1.7242(17) . ?
S8 C18 1.7490(19) . ?
S8 C20 1.7426(18) . ?
S3 C17 1.742(2) . ?
S3 C15 1.7409(19) . ?
S9 C19 1.7486(17) . ?
S9 C20 1.732(2) . ?
S7 C19 1.719(2) . ?
S10 C20 1.6484(18) . ?
S1 C15 1.6515(19) . ?
O2 C5 1.419(2) . ?
O2 C4 1.420(2) . ?
O3 C7 1.436(2) . ?
O3 C6 1.427(2) . ?
N1 H1A 0.8900 . ?
N1 H1B 0.8900 . ?
N1 H1C 0.8900 . ?
N1 C1 1.487(2) . ?
O5 C11 1.422(2) . ?
O5 C10 1.433(2) . ?
O1 C3 1.429(2) . ?
O1 C14 1.436(2) . ?
O6 C13 1.432(2) . ?
O6 C12 1.423(2) . ?
O4 C8 1.431(2) . ?
O4 C9 1.428(2) . ?
C16 C17 1.369(3) . ?
C18 C19 1.364(3) . ?
C5 H5A 0.9700 . ?
C5 H5B 0.9700 . ?
C5 C6 1.504(3) . ?
C7 H7A 0.9700 . ?
C7 H7B 0.9700 . ?
C7 C8 1.506(3) . ?
C6 H6A 0.9700 . ?
C6 H6B 0.9700 . ?
C3 H3A 0.9700 . ?
C3 H3B 0.9700 . ?
C3 C4 1.509(3) . ?
C4 H4A 0.9700 . ?
C4 H4B 0.9700 . ?
C11 H11A 0.9700 . ?
C11 H11B 0.9700 . ?
C11 C12 1.504(3) . ?
C8 H8A 0.9700 . ?
C8 H8B 0.9700 . ?
C13 H13A 0.9700 . ?
C13 H13B 0.9700 . ?
C13 C14 1.497(3) . ?
C12 H12A 0.9700 . ?
C12 H12B 0.9700 . ?
C14 H14A 0.9700 . ?
C14 H14B 0.9700 . ?
C1 H1D 0.9700 . ?
C1 H1E 0.9700 . ?
C1 C2 1.482(3) . ?
C9 H9A 0.9700 . ?
C9 H9B 0.9700 . ?
C9 C10 1.499(3) . ?
C10 H10A 0.9700 . ?
C10 H10B 0.9700 . ?
C2 H2A 0.9700 . ?
C2 H2B 0.9700 . ?
C2 F1A 1.384(3) . ?

loop_
_geom_torsion_atom_site_label_1
_geom_torsion_atom_site_label_2
_geom_torsion_atom_site_label_3
_geom_torsion_atom_site_label_4
_geom_torsion
_geom_torsion_site_symmetry_1
_geom_torsion_site_symmetry_2
_geom_torsion_site_symmetry_3
_geom_torsion_site_symmetry_4
_geom_torsion_publ_flag
Ni1 S4 C16 S2 -178.74(9) . . . . ?
Ni1 S4 C16 C17 2.85(16) . . . . ?
Ni1 S6 C18 S8 179.24(9) . . . . ?
Ni1 S6 C18 C19 -0.42(16) . . . . ?
Ni1 S5 C17 S3 -179.35(9) . . . . ?
Ni1 S5 C17 C16 0.11(16) . . . . ?
Ni1 S7 C19 S9 177.48(9) . . . . ?
Ni1 S7 C19 C18 -1.97(16) . . . . ?
S2 C16 C17 S5 179.37(9) . . . . ?
S2 C16 C17 S3 -1.15(19) . . . . ?
S4 C16 C17 S5 -2.1(2) . . . . ?
S4 C16 C17 S3 177.36(9) . . . . ?
S6 C18 C19 S9 -177.78(9) . . . . ?
S6 C18 C19 S7 1.7(2) . . . . ?
S8 C18 C19 S9 2.54(19) . . . . ?
S8 C18 C19 S7 -177.98(9) . . . . ?
O2 C5 C6 O3 63.79(19) . . . . ?
O3 C7 C8 O4 -68.67(18) . . . . ?
N1 C1 C2 F1A 65.3(2) . . . . ?
O5 C11 C12 O6 -64.6(2) . . . . ?
O1 C3 C4 O2 -66.4(2) . . . . ?
O6 C13 C14 O1 65.31(19) . . . . ?
O4 C9 C10 O5 60.8(2) . . . . ?
C16 S2 C15 S3 -2.48(11) . . . . ?
C16 S2 C15 S1 178.15(12) . . . . ?
C18 S8 C20 S9 -0.71(11) . . . . ?
C18 S8 C20 S10 -179.10(11) . . . . ?
C19 S9 C20 S8 1.79(11) . . . . ?
C19 S9 C20 S10 -179.81(11) . . . . ?
C17 S3 C15 S2 1.98(12) . . . . ?
C17 S3 C15 S1 -178.64(12) . . . . ?
C20 S8 C18 S6 179.22(11) . . . . ?
C20 S8 C18 C19 -1.11(15) . . . . ?
C20 S9 C19 S7 177.91(11) . . . . ?
C20 S9 C19 C18 -2.62(15) . . . . ?
C15 S2 C16 S4 -176.30(11) . . . . ?
C15 S2 C16 C17 2.21(15) . . . . ?
C15 S3 C17 S5 178.96(11) . . . . ?
C15 S3 C17 C16 -0.52(16) . . . . ?
C5 O2 C4 C3 -176.63(16) . . . . ?
C7 O3 C6 C5 171.52(13) . . . . ?
C6 O3 C7 C8 180.00(14) . . . . ?
C3 O1 C14 C13 175.90(15) . . . . ?
C4 O2 C5 C6 -177.45(16) . . . . ?
C11 O5 C10 C9 168.67(17) . . . . ?
C8 O4 C9 C10 -170.70(15) . . . . ?
C13 O6 C12 C11 -175.64(14) . . . . ?
C12 O6 C13 C14 -175.98(15) . . . . ?
C14 O1 C3 C4 -177.89(15) . . . . ?
C9 O4 C8 C7 -170.95(15) . . . . ?
C10 O5 C11 C12 -177.90(17) . . . . ?
